data_4121314
loop_
_publ_author_name
'Syud M. Ahmed'
'Albert Poater'
'M. Ian Childers'
'Peter C. B. Widger'
'Anne M. LaPointe'
'Emil B. Lobkovsky'
'Geoffrey W. Coates'
'Luigi Cavallo'

_publ_section_title
;
 Enantioselective Polymerization of Epoxides Using Biaryl-Linked
 Bimetallic Cobalt Catalysts: A Mechanistic Study
;
_journal_name_full 'Journal of the American Chemical Society'
_journal_page_first 18901
_journal_page_last 18911
_journal_paper_doi 10.1021/ja409521z
_journal_volume 135
_journal_year 2013
_chemical_absolute_configuration ad
_chemical_formula_moiety 'C84 H94 Co2 N8 O4, 4(C5 H5 N), 2(Cl)'
_chemical_formula_sum 'C104 H114 Cl2 Co2 N12 O4'
_chemical_formula_weight 1784.83
_chemical_name_systematic
; 
 ? 
;
_space_group_IT_number 19
_symmetry_cell_setting orthorhombic
_symmetry_space_group_name_Hall 'P 2ac 2ab'
_symmetry_space_group_name_H-M 'P 21 21 21'
_atom_sites_solution_hydrogens geom
_atom_sites_solution_primary direct
_atom_sites_solution_secondary difmap
_audit_creation_method SHELXL-97
_cell_angle_alpha 90.00
_cell_angle_beta 90.00
_cell_angle_gamma 90.00
_cell_formula_units_Z 4
_cell_length_a 11.2391(5)
_cell_length_b 26.7837(14)
_cell_length_c 35.8843(17)
_cell_measurement_reflns_used 8299
_cell_measurement_temperature 173(2)
_cell_measurement_theta_max 21.20
_cell_measurement_theta_min 2.27
_cell_volume 10802.1(9)
_computing_cell_refinement 'Bruker SAINT+'
_computing_data_collection 'Bruker APEX2'
_computing_data_reduction 'Bruker SAINT+'
_computing_molecular_graphics 'Bruker SHELXTL'
_computing_publication_material 'Bruker SHELXTL'
_computing_structure_refinement 'SHELXL-97 (Sheldrick, 1997)'
_computing_structure_solution 'SHELXS-97 (Sheldrick, 1990)'
_diffrn_ambient_temperature 173(2)
_diffrn_measured_fraction_theta_full 1.000
_diffrn_measured_fraction_theta_max 1.000
_diffrn_measurement_device_type 'Bruker X8 APEX II diffractometer'
_diffrn_measurement_method 'phi and omega scans'
_diffrn_radiation_monochromator graphite
_diffrn_radiation_source 'fine-focus sealed tube'
_diffrn_radiation_type MoK\a
_diffrn_radiation_wavelength 0.71073
_diffrn_reflns_av_R_equivalents 0.0579
_diffrn_reflns_av_sigmaI/netI 0.0943
_diffrn_reflns_limit_h_max 11
_diffrn_reflns_limit_h_min -13
_diffrn_reflns_limit_k_max 24
_diffrn_reflns_limit_k_min -31
_diffrn_reflns_limit_l_max 42
_diffrn_reflns_limit_l_min -41
_diffrn_reflns_number 46749
_diffrn_reflns_theta_full 24.71
_diffrn_reflns_theta_max 24.71
_diffrn_reflns_theta_min 1.52
_diffrn_standards_number 0
_exptl_absorpt_coefficient_mu 0.408
_exptl_absorpt_correction_T_max 0.9799
_exptl_absorpt_correction_T_min 0.7920
_exptl_absorpt_correction_type multi-scan
_exptl_absorpt_process_details SADABS
_exptl_crystal_colour red
_exptl_crystal_density_diffrn 1.097
_exptl_crystal_description block
_exptl_crystal_F_000 3768
_exptl_crystal_size_max 0.60
_exptl_crystal_size_mid 0.15
_exptl_crystal_size_min 0.05
_platon_squeeze_details
;
;
_refine_diff_density_max 0.485
_refine_diff_density_min -0.331
_refine_diff_density_rms 0.063
_refine_ls_abs_structure_details 'Flack H D (1983), Acta Cryst. A39, 876-881'
_refine_ls_abs_structure_Flack 0.027(13)
_refine_ls_extinction_method none
_refine_ls_goodness_of_fit_ref 0.980
_refine_ls_hydrogen_treatment riding
_refine_ls_matrix_type full
_refine_ls_number_parameters 1117
_refine_ls_number_reflns 18418
_refine_ls_number_restraints 0
_refine_ls_restrained_S_all 0.980
_refine_ls_R_factor_all 0.0854
_refine_ls_R_factor_gt 0.0559
_refine_ls_shift/su_max 0.017
_refine_ls_shift/su_mean 0.000
_refine_ls_structure_factor_coef Fsqd
_refine_ls_weighting_details 'calc w=1/[\s^2^(Fo^2^)+(0.0721P)^2^+0.0000P] where P=(Fo^2^+2Fc^2^)/3'
_refine_ls_weighting_scheme calc
_refine_ls_wR_factor_gt 0.1270
_refine_ls_wR_factor_ref 0.1386
_reflns_number_gt 12787
_reflns_number_total 18418
_reflns_threshold_expression >2sigma(I)
_cod_data_source_file ja409521z_si_003.cif
_cod_data_source_block pw8
_cod_database_code 4121314

loop_
_symmetry_equiv_pos_as_xyz
'x, y, z'
'-x+1/2, -y, z+1/2'
'-x, y+1/2, -z+1/2'
'x+1/2, -y+1/2, -z'

loop_
_atom_site_label
_atom_site_type_symbol
_atom_site_fract_x
_atom_site_fract_y
_atom_site_fract_z
_atom_site_U_iso_or_equiv
_atom_site_adp_type
_atom_site_occupancy
_atom_site_symmetry_multiplicity
_atom_site_calc_flag
_atom_site_refinement_flags
Co1 Co 0.02775(5) 0.72936(2) 0.318405(15) 0.02365(14) Uani 1 1 d .
Co2 Co 0.31506(5) 0.90257(2) 0.206319(16) 0.02487(15) Uani 1 1 d .
Cl1 Cl 0.11912(13) 0.90238(5) 0.65902(4) 0.0573(4) Uani 1 1 d .
Cl2 Cl -0.22774(13) 0.59503(5) 0.19599(4) 0.0587(4) Uani 1 1 d .
O1 O 0.0926(3) 0.77196(11) 0.35511(8) 0.0304(7) Uani 1 1 d .
O2 O 0.0206(3) 0.78499(9) 0.28603(7) 0.0242(7) Uani 1 1 d .
O3 O 0.1747(3) 0.87498(10) 0.22819(8) 0.0247(7) Uani 1 1 d .
O4 O 0.3141(3) 0.84991(10) 0.17118(8) 0.0288(7) Uani 1 1 d .
N1 N 0.0321(3) 0.67426(12) 0.35094(10) 0.0262(8) Uani 1 1 d .
N2 N -0.0299(3) 0.68261(11) 0.28307(9) 0.0217(8) Uani 1 1 d .
N3 N -0.1334(3) 0.74619(13) 0.33678(10) 0.0271(9) Uani 1 1 d .
N4 N 0.1910(3) 0.71603(12) 0.30126(10) 0.0289(9) Uani 1 1 d .
N5 N 0.4553(3) 0.93056(13) 0.18599(10) 0.0268(8) Uani 1 1 d .
N6 N 0.3231(3) 0.95666(12) 0.24035(10) 0.0255(8) Uani 1 1 d .
N7 N 0.4108(3) 0.85833(13) 0.23758(10) 0.0282(9) Uani 1 1 d .
N8 N 0.2176(3) 0.93877(13) 0.16970(9) 0.0260(9) Uani 1 1 d .
C1 C 0.0796(4) 0.76692(18) 0.39136(12) 0.0311(11) Uani 1 1 d .
C2 C 0.1103(5) 0.80665(18) 0.41467(14) 0.0399(13) Uani 1 1 d .
C3 C 0.0905(6) 0.8001(2) 0.45261(15) 0.0644(18) Uani 1 1 d .
H3A H 0.1111 0.8270 0.4686 0.077 Uiso 1 1 calc R
C4 C 0.0429(7) 0.7573(2) 0.46919(16) 0.072(2) Uani 1 1 d .
C5 C 0.0204(5) 0.7192(2) 0.44600(13) 0.0516(15) Uani 1 1 d .
H5A H -0.0091 0.6889 0.4562 0.062 Uiso 1 1 calc R
C6 C 0.0380(4) 0.72190(17) 0.40786(12) 0.0344(11) Uani 1 1 d .
C7 C 0.0271(4) 0.67691(17) 0.38695(13) 0.0345(11) Uani 1 1 d .
H7A H 0.0154 0.6467 0.4004 0.041 Uiso 1 1 calc R
C8 C 0.0435(4) 0.62674(15) 0.33077(12) 0.0278(10) Uani 1 1 d .
H8A H 0.1277 0.6244 0.3219 0.033 Uiso 1 1 calc R
C9 C 0.0159(5) 0.57862(15) 0.35120(12) 0.0341(12) Uani 1 1 d .
H9A H -0.0698 0.5769 0.3574 0.041 Uiso 1 1 calc R
H9B H 0.0623 0.5767 0.3746 0.041 Uiso 1 1 calc R
C10 C 0.0500(5) 0.53562(17) 0.32512(12) 0.0399(13) Uani 1 1 d .
H10A H 0.1372 0.5360 0.3212 0.048 Uiso 1 1 calc R
H10B H 0.0290 0.5035 0.3371 0.048 Uiso 1 1 calc R
C11 C -0.0117(5) 0.53906(15) 0.28786(13) 0.0363(12) Uani 1 1 d .
H11A H -0.0975 0.5321 0.2913 0.044 Uiso 1 1 calc R
H11B H 0.0209 0.5131 0.2711 0.044 Uiso 1 1 calc R
C12 C 0.0028(4) 0.59028(15) 0.26939(12) 0.0324(11) Uani 1 1 d .
H12A H 0.0868 0.5954 0.2621 0.039 Uiso 1 1 calc R
H12B H -0.0469 0.5921 0.2466 0.039 Uiso 1 1 calc R
C13 C -0.0347(4) 0.62977(14) 0.29635(12) 0.0276(10) Uani 1 1 d .
H13A H -0.1184 0.6225 0.3041 0.033 Uiso 1 1 calc R
C14 C -0.0733(4) 0.69381(15) 0.25086(12) 0.0228(10) Uani 1 1 d .
H14A H -0.1001 0.6670 0.2357 0.027 Uiso 1 1 calc R
C15 C -0.0846(4) 0.74321(15) 0.23598(12) 0.0224(10) Uani 1 1 d .
C16 C -0.1435(4) 0.74765(16) 0.20193(12) 0.0271(11) Uani 1 1 d .
H16A H -0.1700 0.7184 0.1894 0.033 Uiso 1 1 calc R
C17 C -0.1639(4) 0.79416(16) 0.18608(12) 0.0277(10) Uani 1 1 d .
C18 C -0.2320(4) 0.79880(18) 0.15236(13) 0.0377(12) Uani 1 1 d .
H18A H -0.2631 0.7696 0.1410 0.045 Uiso 1 1 calc R
C19 C -0.2529(5) 0.84340(18) 0.13655(14) 0.0420(13) Uani 1 1 d .
H19A H -0.2970 0.8457 0.1140 0.050 Uiso 1 1 calc R
C20 C -0.2080(4) 0.88725(19) 0.15407(13) 0.0401(13) Uani 1 1 d .
H20A H -0.2227 0.9189 0.1430 0.048 Uiso 1 1 calc R
C21 C -0.1435(4) 0.88463(16) 0.18684(12) 0.0288(11) Uani 1 1 d .
H21A H -0.1159 0.9144 0.1983 0.035 Uiso 1 1 calc R
C22 C -0.1184(4) 0.83751(15) 0.20344(12) 0.0243(10) Uani 1 1 d .
C23 C -0.0537(3) 0.83365(14) 0.23673(11) 0.0189(9) Uani 1 1 d .
C24 C -0.0370(4) 0.78713(14) 0.25398(11) 0.0202(9) Uani 1 1 d .
C25 C 0.1712(5) 0.85361(19) 0.39976(14) 0.0457(14) Uani 1 1 d .
C26 C 0.0908(6) 0.88148(19) 0.37140(15) 0.0533(16) Uani 1 1 d .
H26A H 0.0176 0.8923 0.3838 0.080 Uiso 1 1 calc R
H26B H 0.0708 0.8590 0.3508 0.080 Uiso 1 1 calc R
H26C H 0.1332 0.9107 0.3617 0.080 Uiso 1 1 calc R
C27 C 0.2890(5) 0.8380(2) 0.38062(16) 0.0578(16) Uani 1 1 d .
H27A H 0.3398 0.8206 0.3986 0.087 Uiso 1 1 calc R
H27B H 0.3304 0.8678 0.3715 0.087 Uiso 1 1 calc R
H27C H 0.2716 0.8157 0.3596 0.087 Uiso 1 1 calc R
C28 C 0.2036(6) 0.8912(2) 0.43089(15) 0.0640(18) Uani 1 1 d .
H28A H 0.1309 0.9022 0.4435 0.096 Uiso 1 1 calc R
H28B H 0.2438 0.9202 0.4199 0.096 Uiso 1 1 calc R
H28C H 0.2567 0.8751 0.4489 0.096 Uiso 1 1 calc R
C29 C 0.0360(12) 0.7544(3) 0.5115(2) 0.129(4) Uani 1 1 d .
C30 C 0.1769(10) 0.7601(4) 0.5287(2) 0.139(4) Uani 1 1 d .
H30A H 0.1753 0.7565 0.5559 0.208 Uiso 1 1 calc R
H30B H 0.2087 0.7931 0.5222 0.208 Uiso 1 1 calc R
H30C H 0.2276 0.7341 0.5179 0.208 Uiso 1 1 calc R
C31 C 0.0007(8) 0.7021(3) 0.52426(17) 0.100(3) Uani 1 1 d .
H31A H 0.0029 0.7005 0.5515 0.150 Uiso 1 1 calc R
H31B H 0.0565 0.6777 0.5139 0.150 Uiso 1 1 calc R
H31C H -0.0800 0.6946 0.5155 0.150 Uiso 1 1 calc R
C32 C -0.0153(11) 0.7939(4) 0.5293(2) 0.150(5) Uani 1 1 d .
H32A H -0.0123 0.7886 0.5563 0.225 Uiso 1 1 calc R
H32B H -0.0984 0.7970 0.5213 0.225 Uiso 1 1 calc R
H32C H 0.0278 0.8246 0.5230 0.225 Uiso 1 1 calc R
C33 C -0.1529(4) 0.79465(17) 0.34427(13) 0.0322(12) Uani 1 1 d .
H33A H -0.0951 0.8189 0.3375 0.039 Uiso 1 1 calc R
C34 C -0.2573(5) 0.80962(19) 0.36198(14) 0.0416(13) Uani 1 1 d .
H34A H -0.2700 0.8439 0.3676 0.050 Uiso 1 1 calc R
C35 C -0.3418(4) 0.7749(2) 0.37135(13) 0.0419(13) Uani 1 1 d .
H35A H -0.4127 0.7845 0.3839 0.050 Uiso 1 1 calc R
C36 C -0.3216(5) 0.72538(19) 0.36217(13) 0.0419(12) Uani 1 1 d .
H36A H -0.3789 0.7004 0.3678 0.050 Uiso 1 1 calc R
C37 C -0.2152(4) 0.71317(17) 0.34454(12) 0.0279(11) Uani 1 1 d .
H37A H -0.2014 0.6793 0.3379 0.034 Uiso 1 1 calc R
C38 C 0.2160(4) 0.71869(16) 0.26509(13) 0.0320(11) Uani 1 1 d .
H38A H 0.1579 0.7313 0.2483 0.038 Uiso 1 1 calc R
C39 C 0.3272(5) 0.70307(19) 0.25133(16) 0.0474(14) Uani 1 1 d .
H39A H 0.3443 0.7057 0.2255 0.057 Uiso 1 1 calc R
C40 C 0.4094(5) 0.68435(19) 0.2749(2) 0.0502(15) Uani 1 1 d .
H40A H 0.4842 0.6729 0.2662 0.060 Uiso 1 1 calc R
C41 C 0.3811(5) 0.68254(19) 0.31173(18) 0.0467(14) Uani 1 1 d .
H41A H 0.4373 0.6694 0.3289 0.056 Uiso 1 1 calc R
C42 C 0.2743(4) 0.69912(16) 0.32458(14) 0.0325(11) Uani 1 1 d .
H42A H 0.2588 0.6987 0.3506 0.039 Uiso 1 1 calc R
C43 C 0.3538(4) 0.85413(16) 0.13673(13) 0.0303(11) Uani 1 1 d .
C44 C 0.3180(4) 0.81895(16) 0.10950(13) 0.0338(11) Uani 1 1 d .
C45 C 0.3518(5) 0.82730(19) 0.07314(14) 0.0431(13) Uani 1 1 d .
H45A H 0.3239 0.8046 0.0548 0.052 Uiso 1 1 calc R
C46 C 0.4249(5) 0.8671(2) 0.06109(14) 0.0423(13) Uani 1 1 d .
C47 C 0.4676(4) 0.89841(19) 0.08808(12) 0.0384(12) Uani 1 1 d .
H47A H 0.5210 0.9244 0.0815 0.046 Uiso 1 1 calc R
C48 C 0.4333(4) 0.89245(17) 0.12543(12) 0.0295(11) Uani 1 1 d .
C49 C 0.4884(4) 0.92549(17) 0.15226(13) 0.0309(11) Uani 1 1 d .
H49A H 0.5541 0.9449 0.1441 0.037 Uiso 1 1 calc R
C50 C 0.5188(4) 0.96078(15) 0.21359(12) 0.0277(10) Uani 1 1 d .
H50A H 0.5564 0.9374 0.2318 0.033 Uiso 1 1 calc R
C51 C 0.6173(4) 0.99607(19) 0.19902(14) 0.0410(13) Uani 1 1 d .
H51A H 0.6781 0.9768 0.1852 0.049 Uiso 1 1 calc R
H51B H 0.5828 1.0214 0.1821 0.049 Uiso 1 1 calc R
C52 C 0.6739(5) 1.0217(2) 0.23329(15) 0.0493(14) Uani 1 1 d .
H52A H 0.7342 1.0462 0.2247 0.059 Uiso 1 1 calc R
H52B H 0.7152 0.9963 0.2486 0.059 Uiso 1 1 calc R
C53 C 0.5808(5) 1.0488(2) 0.25752(16) 0.0508(15) Uani 1 1 d .
H53A H 0.6200 1.0622 0.2801 0.061 Uiso 1 1 calc R
H53B H 0.5476 1.0774 0.2434 0.061 Uiso 1 1 calc R
C54 C 0.4801(4) 1.01413(18) 0.26901(13) 0.0369(12) Uani 1 1 d .
H54A H 0.5110 0.9877 0.2857 0.044 Uiso 1 1 calc R
H54B H 0.4185 1.0332 0.2827 0.044 Uiso 1 1 calc R
C55 C 0.4269(4) 0.99094(17) 0.23446(13) 0.0310(11) Uani 1 1 d .
H55A H 0.4002 1.0187 0.2178 0.037 Uiso 1 1 calc R
C56 C 0.2437(4) 0.96926(16) 0.26362(12) 0.0265(10) Uani 1 1 d .
H56A H 0.2585 0.9983 0.2781 0.032 Uiso 1 1 calc R
C57 C 0.1338(4) 0.94378(16) 0.26998(12) 0.0258(10) Uani 1 1 d .
C58 C 0.0546(4) 0.96740(16) 0.29390(12) 0.0286(10) Uani 1 1 d .
H58A H 0.0793 0.9967 0.3066 0.034 Uiso 1 1 calc R
C59 C -0.0609(4) 0.94908(16) 0.29978(12) 0.0272(10) Uani 1 1 d .
C60 C -0.1433(4) 0.97382(17) 0.32268(14) 0.0375(12) Uani 1 1 d .
H60A H -0.1192 1.0027 0.3360 0.045 Uiso 1 1 calc R
C61 C -0.2562(5) 0.95716(18) 0.32608(15) 0.0434(14) Uani 1 1 d .
H61A H -0.3118 0.9745 0.3413 0.052 Uiso 1 1 calc R
C62 C -0.2903(4) 0.91365(17) 0.30667(13) 0.0370(12) Uani 1 1 d .
H62A H -0.3694 0.9017 0.3091 0.044 Uiso 1 1 calc R
C63 C -0.2141(4) 0.88891(16) 0.28496(12) 0.0268(11) Uani 1 1 d .
H63A H -0.2404 0.8598 0.2723 0.032 Uiso 1 1 calc R
C64 C -0.0951(4) 0.90497(16) 0.28028(11) 0.0246(10) Uani 1 1 d .
C65 C -0.0129(4) 0.87985(14) 0.25626(11) 0.0211(10) Uani 1 1 d .
C66 C 0.1014(4) 0.89838(16) 0.25088(12) 0.0225(9) Uani 1 1 d .
C67 C 0.2473(5) 0.77229(19) 0.12059(14) 0.0466(14) Uani 1 1 d .
C68 C 0.3253(7) 0.7422(2) 0.14891(17) 0.072(2) Uani 1 1 d .
H68A H 0.3428 0.7632 0.1706 0.107 Uiso 1 1 calc R
H68B H 0.3999 0.7323 0.1369 0.107 Uiso 1 1 calc R
H68C H 0.2820 0.7124 0.1570 0.107 Uiso 1 1 calc R
C69 C 0.1293(6) 0.7845(2) 0.13816(17) 0.0621(17) Uani 1 1 d .
H69A H 0.1416 0.8076 0.1590 0.093 Uiso 1 1 calc R
H69B H 0.0921 0.7538 0.1473 0.093 Uiso 1 1 calc R
H69C H 0.0775 0.8002 0.1196 0.093 Uiso 1 1 calc R
C70 C 0.2242(6) 0.7373(2) 0.08733(16) 0.0669(18) Uani 1 1 d .
H70A H 0.1745 0.7545 0.0689 0.100 Uiso 1 1 calc R
H70B H 0.1831 0.7072 0.0960 0.100 Uiso 1 1 calc R
H70C H 0.3002 0.7279 0.0759 0.100 Uiso 1 1 calc R
C71 C 0.4518(6) 0.8733(2) 0.01968(14) 0.0521(15) Uani 1 1 d .
C72 C 0.3381(6) 0.8827(3) -0.00227(17) 0.078(2) Uani 1 1 d .
H72A H 0.2836 0.8545 0.0011 0.116 Uiso 1 1 calc R
H72B H 0.3573 0.8863 -0.0288 0.116 Uiso 1 1 calc R
H72C H 0.3001 0.9133 0.0067 0.116 Uiso 1 1 calc R
C73 C 0.5128(6) 0.8256(2) 0.00459(17) 0.075(2) Uani 1 1 d .
H73A H 0.4586 0.7972 0.0071 0.112 Uiso 1 1 calc R
H73B H 0.5856 0.8192 0.0188 0.112 Uiso 1 1 calc R
H73C H 0.5329 0.8304 -0.0218 0.112 Uiso 1 1 calc R
C74 C 0.5374(7) 0.9181(2) 0.01373(16) 0.086(2) Uani 1 1 d .
H74A H 0.6120 0.9120 0.0271 0.129 Uiso 1 1 calc R
H74B H 0.5002 0.9486 0.0233 0.129 Uiso 1 1 calc R
H74C H 0.5539 0.9220 -0.0129 0.129 Uiso 1 1 calc R
C75 C 0.5027(4) 0.83258(17) 0.22178(14) 0.0386(13) Uani 1 1 d .
H75A H 0.5209 0.8384 0.1963 0.046 Uiso 1 1 calc R
C76 C 0.5698(4) 0.79868(17) 0.24121(15) 0.0390(13) Uani 1 1 d .
H76A H 0.6323 0.7810 0.2293 0.047 Uiso 1 1 calc R
C77 C 0.5447(5) 0.79060(18) 0.27881(14) 0.0406(13) Uani 1 1 d .
H77A H 0.5900 0.7675 0.2931 0.049 Uiso 1 1 calc R
C78 C 0.4519(4) 0.81718(18) 0.29477(15) 0.0400(12) Uani 1 1 d .
H78A H 0.4330 0.8123 0.3203 0.048 Uiso 1 1 calc R
C79 C 0.3868(4) 0.85064(17) 0.27381(13) 0.0307(11) Uani 1 1 d .
H79A H 0.3237 0.8686 0.2852 0.037 Uiso 1 1 calc R
C80 C 0.1271(4) 0.91329(16) 0.15546(13) 0.0281(11) Uani 1 1 d .
H80A H 0.0979 0.8849 0.1684 0.034 Uiso 1 1 calc R
C81 C 0.0734(5) 0.92729(18) 0.12169(13) 0.0390(13) Uani 1 1 d .
H81A H 0.0107 0.9079 0.1115 0.047 Uiso 1 1 calc R
C82 C 0.1129(5) 0.96975(19) 0.10345(14) 0.0414(13) Uani 1 1 d .
H82A H 0.0796 0.9796 0.0802 0.050 Uiso 1 1 calc R
C83 C 0.2029(4) 0.99763(18) 0.12017(13) 0.0349(12) Uani 1 1 d .
H83A H 0.2303 1.0275 0.1087 0.042 Uiso 1 1 calc R
C84 C 0.2512(4) 0.98213(16) 0.15275(13) 0.0275(11) Uani 1 1 d .
H84A H 0.3106 1.0022 0.1642 0.033 Uiso 1 1 calc R
N1S N 0.6856(6) 1.0038(3) 0.10028(18) 0.0847(18) Uani 1 1 d .
C1S C 0.6417(7) 1.0494(4) 0.1021(2) 0.088(2) Uani 1 1 d .
H1SB H 0.5741 1.0552 0.1174 0.105 Uiso 1 1 calc R
C2S C 0.6893(11) 1.0889(4) 0.0828(3) 0.112(3) Uani 1 1 d .
H2SA H 0.6601 1.1219 0.0864 0.134 Uiso 1 1 calc R
C3S C 0.7781(11) 1.0800(5) 0.0587(3) 0.131(4) Uani 1 1 d .
H3SA H 0.8096 1.1062 0.0438 0.157 Uiso 1 1 calc R
C4S C 0.8231(8) 1.0321(5) 0.0558(3) 0.130(4) Uani 1 1 d .
H4SA H 0.8869 1.0247 0.0393 0.155 Uiso 1 1 calc R
C5S C 0.7736(7) 0.9965(3) 0.0770(2) 0.087(2) Uani 1 1 d .
H5SA H 0.8047 0.9637 0.0751 0.105 Uiso 1 1 calc R
N2S N -0.1252(5) 0.6014(2) 0.45407(16) 0.0703(15) Uani 1 1 d .
C6S C -0.2216(7) 0.6143(2) 0.4355(2) 0.0718(19) Uani 1 1 d .
H6SA H -0.2110 0.6395 0.4171 0.086 Uiso 1 1 calc R
C7S C -0.3322(8) 0.5967(3) 0.4391(2) 0.082(2) Uani 1 1 d .
H7SA H -0.3964 0.6094 0.4248 0.098 Uiso 1 1 calc R
C8S C -0.3468(9) 0.5612(4) 0.4634(3) 0.103(3) Uani 1 1 d .
H8SA H -0.4243 0.5476 0.4663 0.123 Uiso 1 1 calc R
C9S C -0.2576(11) 0.5422(3) 0.4850(2) 0.093(3) Uani 1 1 d .
H9SA H -0.2713 0.5159 0.5022 0.111 Uiso 1 1 calc R
C10S C -0.1405(9) 0.5644(3) 0.4803(2) 0.093(3) Uani 1 1 d .
H10C H -0.0754 0.5536 0.4951 0.112 Uiso 1 1 calc R
N3S N -0.1885(12) 1.1128(3) 0.3288(2) 0.130(3) Uani 1 1 d .
C11S C -0.2821(10) 1.1033(3) 0.3526(4) 0.121(3) Uani 1 1 d .
H11C H -0.3612 1.1049 0.3433 0.145 Uiso 1 1 calc R
C12S C -0.2645(19) 1.0918(5) 0.3881(4) 0.175(8) Uani 1 1 d .
H12C H -0.3347 1.0861 0.4022 0.210 Uiso 1 1 calc R
C13S C -0.1770(14) 1.0876(5) 0.4044(3) 0.140(5) Uani 1 1 d .
H13B H -0.1783 1.0817 0.4305 0.168 Uiso 1 1 calc R
C14S C -0.0675(11) 1.0913(5) 0.3852(5) 0.145(4) Uani 1 1 d .
H14B H 0.0058 1.0831 0.3969 0.174 Uiso 1 1 calc R
C15S C -0.0723(12) 1.1083(3) 0.3464(4) 0.124(4) Uani 1 1 d .
H15A H -0.0016 1.1162 0.3332 0.148 Uiso 1 1 calc R
N4S N -0.1532(9) 0.8676(5) -0.0156(3) 0.144(3) Uani 1 1 d .
C16S C -0.1278(15) 0.8282(5) 0.0065(5) 0.234(9) Uani 1 1 d .
H16B H -0.1789 0.8000 0.0072 0.281 Uiso 1 1 calc R
C17S C -0.022(2) 0.8299(7) 0.0290(6) 0.310(14) Uani 1 1 d .
H17A H 0.0064 0.8002 0.0404 0.372 Uiso 1 1 calc R
C18S C 0.0336(9) 0.8708(5) 0.0337(3) 0.119(4) Uani 1 1 d .
H18B H 0.1079 0.8715 0.0464 0.143 Uiso 1 1 calc R
C19S C -0.0125(13) 0.9104(5) 0.0212(4) 0.207(8) Uani 1 1 d .
H19B H 0.0140 0.9416 0.0305 0.248 Uiso 1 1 calc R
C20S C -0.0951(15) 0.9096(4) -0.0041(4) 0.188(6) Uani 1 1 d .
H20B H -0.1166 0.9404 -0.0153 0.225 Uiso 1 1 calc R

loop_
_atom_site_aniso_label
_atom_site_aniso_U_11
_atom_site_aniso_U_22
_atom_site_aniso_U_33
_atom_site_aniso_U_23
_atom_site_aniso_U_13
_atom_site_aniso_U_12
Co1 0.0265(3) 0.0192(3) 0.0253(3) 0.0013(3) -0.0014(3) -0.0005(3)
Co2 0.0253(3) 0.0204(3) 0.0289(3) 0.0015(3) 0.0034(3) -0.0012(3)
Cl1 0.0627(9) 0.0352(7) 0.0740(10) -0.0023(8) 0.0141(8) -0.0114(7)
Cl2 0.0639(9) 0.0496(8) 0.0624(9) 0.0156(8) -0.0120(7) -0.0108(8)
O1 0.0381(18) 0.0258(16) 0.0274(17) 0.0015(15) -0.0043(14) -0.0051(15)
O2 0.0280(15) 0.0176(15) 0.0271(16) 0.0022(12) -0.0060(14) -0.0025(13)
O3 0.0250(16) 0.0173(15) 0.0317(16) -0.0006(13) 0.0030(14) 0.0005(13)
O4 0.0376(18) 0.0221(16) 0.0266(17) 0.0025(13) 0.0063(15) 0.0019(15)
N1 0.027(2) 0.0201(19) 0.031(2) -0.0007(16) 0.0000(18) 0.0026(17)
N2 0.0228(19) 0.0159(18) 0.026(2) 0.0020(15) 0.0033(17) 0.0023(16)
N3 0.031(2) 0.024(2) 0.026(2) 0.0022(17) 0.0001(18) 0.0014(18)
N4 0.025(2) 0.0216(19) 0.040(2) 0.0011(17) -0.0051(19) -0.0028(17)
N5 0.025(2) 0.0262(19) 0.029(2) 0.0034(17) 0.0031(18) 0.0000(17)
N6 0.027(2) 0.0219(19) 0.027(2) 0.0033(16) 0.0032(19) -0.0016(17)
N7 0.024(2) 0.029(2) 0.031(2) 0.0019(18) 0.0047(18) -0.0012(17)
N8 0.028(2) 0.026(2) 0.024(2) 0.0017(17) 0.0041(17) -0.0012(17)
C1 0.031(3) 0.033(3) 0.029(3) 0.003(2) -0.008(2) -0.002(2)
C2 0.051(3) 0.029(3) 0.040(3) -0.005(2) -0.004(3) -0.001(2)
C3 0.101(5) 0.058(4) 0.034(3) -0.009(3) -0.001(3) -0.011(4)
C4 0.120(6) 0.058(4) 0.039(3) -0.008(3) 0.001(4) -0.027(4)
C5 0.079(4) 0.047(3) 0.029(3) -0.001(3) 0.008(3) -0.007(3)
C6 0.042(3) 0.032(3) 0.029(2) -0.002(2) -0.007(2) 0.004(2)
C7 0.040(3) 0.034(3) 0.029(3) 0.008(2) -0.001(2) -0.001(2)
C8 0.032(3) 0.021(2) 0.031(2) 0.000(2) 0.004(2) 0.007(2)
C9 0.047(3) 0.020(2) 0.035(3) 0.003(2) 0.003(2) 0.000(2)
C10 0.059(3) 0.028(3) 0.033(3) 0.006(2) 0.006(3) 0.002(2)
C11 0.045(3) 0.020(2) 0.044(3) -0.002(2) -0.001(3) 0.002(2)
C12 0.044(3) 0.018(2) 0.035(3) -0.003(2) 0.006(2) 0.002(2)
C13 0.038(3) 0.015(2) 0.031(2) -0.001(2) 0.005(2) -0.001(2)
C14 0.020(2) 0.017(2) 0.032(3) 0.000(2) 0.000(2) -0.0021(18)
C15 0.014(2) 0.024(2) 0.029(2) -0.001(2) -0.001(2) -0.0015(18)
C16 0.034(3) 0.029(2) 0.019(2) -0.008(2) 0.000(2) -0.001(2)
C17 0.035(3) 0.025(2) 0.024(2) 0.002(2) 0.003(2) 0.005(2)
C18 0.048(3) 0.033(3) 0.032(3) -0.005(2) -0.010(2) 0.003(2)
C19 0.060(4) 0.037(3) 0.029(3) 0.003(2) -0.013(3) 0.002(3)
C20 0.046(3) 0.041(3) 0.034(3) 0.007(2) 0.002(3) 0.008(3)
C21 0.034(3) 0.026(2) 0.026(2) 0.001(2) 0.001(2) 0.000(2)
C22 0.026(2) 0.023(2) 0.024(2) -0.001(2) 0.002(2) 0.002(2)
C23 0.014(2) 0.016(2) 0.026(2) -0.0014(18) 0.0038(19) 0.0009(17)
C24 0.019(2) 0.015(2) 0.026(2) -0.0022(18) 0.003(2) 0.0003(19)
C25 0.064(4) 0.040(3) 0.033(3) -0.005(2) -0.002(3) -0.010(3)
C26 0.077(4) 0.034(3) 0.049(3) 0.004(3) -0.019(3) -0.006(3)
C27 0.055(4) 0.062(4) 0.056(4) -0.006(3) -0.004(3) -0.017(3)
C28 0.091(5) 0.054(4) 0.047(3) -0.013(3) -0.011(3) -0.023(4)
C29 0.237(13) 0.099(6) 0.049(5) -0.013(5) 0.039(7) -0.034(7)
C30 0.163(10) 0.174(10) 0.080(6) 0.015(6) -0.028(7) -0.048(9)
C31 0.140(8) 0.115(6) 0.045(4) 0.010(4) 0.009(5) -0.045(6)
C32 0.230(13) 0.130(8) 0.090(6) -0.047(6) 0.090(8) -0.039(8)
C33 0.036(3) 0.027(3) 0.034(3) -0.005(2) 0.006(2) 0.003(2)
C34 0.055(4) 0.032(3) 0.038(3) -0.004(2) -0.003(3) 0.007(3)
C35 0.036(3) 0.052(3) 0.038(3) -0.005(3) 0.008(2) 0.010(3)
C36 0.045(3) 0.042(3) 0.038(3) -0.001(3) 0.002(3) -0.012(3)
C37 0.021(2) 0.031(3) 0.032(3) -0.001(2) 0.005(2) -0.001(2)
C38 0.032(3) 0.030(3) 0.033(3) 0.006(2) 0.002(2) -0.005(2)
C39 0.044(3) 0.044(3) 0.054(3) -0.010(3) 0.006(3) -0.004(3)
C40 0.022(3) 0.036(3) 0.092(5) -0.007(3) 0.001(3) 0.006(2)
C41 0.031(3) 0.036(3) 0.073(4) 0.007(3) -0.007(3) 0.002(2)
C42 0.030(3) 0.024(2) 0.043(3) 0.005(2) -0.008(2) -0.001(2)
C43 0.034(3) 0.024(2) 0.033(3) 0.002(2) 0.006(2) 0.008(2)
C44 0.044(3) 0.025(3) 0.032(3) 0.000(2) 0.005(2) 0.004(2)
C45 0.049(3) 0.040(3) 0.041(3) -0.001(3) 0.008(3) 0.005(3)
C46 0.046(3) 0.045(3) 0.036(3) 0.004(3) 0.008(3) 0.007(3)
C47 0.040(3) 0.043(3) 0.032(3) 0.002(2) 0.002(2) -0.005(3)
C48 0.027(2) 0.032(3) 0.030(3) 0.005(2) 0.003(2) 0.002(2)
C49 0.024(3) 0.035(3) 0.034(3) 0.007(2) -0.002(2) 0.001(2)
C50 0.021(2) 0.024(2) 0.038(3) 0.000(2) -0.003(2) -0.006(2)
C51 0.033(3) 0.041(3) 0.049(3) -0.007(3) 0.008(3) -0.009(2)
C52 0.034(3) 0.063(4) 0.051(3) -0.006(3) 0.005(3) -0.021(3)
C53 0.048(3) 0.047(3) 0.058(4) -0.019(3) 0.004(3) -0.012(3)
C54 0.034(3) 0.037(3) 0.040(3) -0.006(2) 0.007(2) -0.010(2)
C55 0.023(2) 0.030(3) 0.040(3) 0.003(2) 0.006(2) -0.006(2)
C56 0.028(3) 0.020(2) 0.031(3) -0.003(2) 0.003(2) -0.004(2)
C57 0.022(2) 0.025(2) 0.030(3) 0.003(2) 0.000(2) -0.002(2)
C58 0.036(3) 0.025(2) 0.024(2) -0.005(2) -0.002(2) -0.001(2)
C59 0.028(3) 0.026(2) 0.028(3) -0.002(2) 0.002(2) -0.002(2)
C60 0.038(3) 0.031(3) 0.044(3) -0.007(2) 0.002(3) 0.004(2)
C61 0.038(3) 0.035(3) 0.057(4) -0.015(3) 0.019(3) 0.005(2)
C62 0.025(3) 0.039(3) 0.047(3) -0.004(2) 0.003(2) 0.001(2)
C63 0.020(2) 0.025(2) 0.035(3) -0.004(2) -0.001(2) -0.002(2)
C64 0.027(2) 0.022(2) 0.025(2) 0.003(2) -0.0027(19) -0.001(2)
C65 0.023(2) 0.013(2) 0.028(2) -0.0001(18) -0.002(2) 0.0044(18)
C66 0.021(2) 0.018(2) 0.028(2) -0.002(2) -0.002(2) -0.001(2)
C67 0.069(4) 0.027(3) 0.043(3) -0.007(3) 0.014(3) -0.006(3)
C68 0.118(6) 0.037(3) 0.060(4) 0.010(3) -0.001(4) 0.002(4)
C69 0.077(4) 0.047(4) 0.063(4) -0.017(3) 0.017(4) -0.026(3)
C70 0.086(5) 0.054(4) 0.061(4) -0.023(3) 0.016(4) -0.014(4)
C71 0.066(4) 0.058(4) 0.032(3) -0.003(3) 0.012(3) -0.002(3)
C72 0.087(5) 0.096(5) 0.050(4) 0.004(4) 0.007(4) 0.014(4)
C73 0.091(5) 0.084(5) 0.049(4) -0.010(4) 0.014(4) 0.012(4)
C74 0.132(6) 0.082(5) 0.043(4) 0.004(3) 0.031(4) -0.022(5)
C75 0.039(3) 0.034(3) 0.042(3) 0.006(2) 0.001(2) -0.001(2)
C76 0.034(3) 0.030(3) 0.053(3) 0.008(3) 0.000(3) 0.005(2)
C77 0.039(3) 0.033(3) 0.050(3) 0.007(2) -0.009(3) -0.001(2)
C78 0.038(3) 0.045(3) 0.038(3) 0.012(3) -0.003(3) 0.001(3)
C79 0.030(3) 0.034(3) 0.028(3) 0.003(2) 0.006(2) -0.005(2)
C80 0.031(3) 0.019(2) 0.034(3) -0.006(2) 0.003(2) -0.001(2)
C81 0.048(3) 0.032(3) 0.037(3) 0.001(2) -0.002(3) -0.003(2)
C82 0.045(3) 0.049(3) 0.030(3) 0.008(3) 0.002(3) 0.006(3)
C83 0.039(3) 0.032(3) 0.034(3) 0.007(2) 0.005(2) -0.004(2)
C84 0.022(2) 0.020(2) 0.040(3) 0.005(2) 0.003(2) 0.002(2)
N1S 0.076(4) 0.087(5) 0.091(5) 0.019(4) 0.002(4) 0.003(4)
C1S 0.088(6) 0.111(7) 0.064(5) 0.026(5) 0.006(4) 0.003(5)
C2S 0.138(9) 0.105(7) 0.093(6) 0.024(6) -0.035(6) 0.013(7)
C3S 0.121(9) 0.142(10) 0.129(9) 0.077(8) -0.020(7) -0.044(8)
C4S 0.081(6) 0.202(12) 0.106(7) 0.068(8) 0.013(6) -0.009(8)
C5S 0.076(5) 0.119(7) 0.067(5) 0.016(5) -0.001(4) 0.004(5)
N2S 0.080(4) 0.058(3) 0.072(4) 0.000(3) 0.004(3) -0.004(3)
C6S 0.074(5) 0.059(4) 0.082(5) 0.001(4) 0.012(4) 0.000(4)
C7S 0.091(6) 0.083(5) 0.071(5) -0.019(5) 0.010(4) 0.008(5)
C8S 0.096(7) 0.103(7) 0.110(7) -0.032(6) 0.021(6) -0.018(6)
C9S 0.141(8) 0.072(5) 0.066(5) -0.001(4) 0.045(6) -0.004(6)
C10S 0.121(7) 0.086(6) 0.072(5) -0.029(5) 0.012(5) 0.025(6)
N3S 0.165(9) 0.086(5) 0.138(7) -0.019(5) 0.030(8) 0.005(6)
C11S 0.127(9) 0.071(6) 0.165(11) -0.043(7) 0.014(8) 0.011(6)
C12S 0.34(3) 0.109(9) 0.079(9) 0.014(7) 0.048(11) -0.018(13)
C13S 0.170(13) 0.161(11) 0.088(8) 0.026(8) -0.033(8) 0.044(10)
C14S 0.099(8) 0.155(10) 0.180(13) -0.056(10) -0.020(9) -0.019(8)
C15S 0.131(10) 0.071(6) 0.170(11) -0.068(7) 0.061(9) -0.027(6)
N4S 0.145(8) 0.139(8) 0.147(8) -0.010(7) -0.009(6) 0.025(7)
C16S 0.254(18) 0.105(10) 0.34(2) -0.011(12) -0.169(17) 0.028(10)
C17S 0.36(3) 0.174(16) 0.40(3) -0.012(16) -0.28(2) 0.018(17)
C18S 0.080(6) 0.188(11) 0.089(6) -0.048(7) -0.023(5) 0.030(8)
C19S 0.202(14) 0.126(10) 0.292(19) -0.038(11) -0.188(14) 0.015(9)
C20S 0.253(17) 0.081(8) 0.229(15) 0.048(9) -0.077(13) -0.004(10)

loop_
_atom_type_symbol
_atom_type_description
_atom_type_scat_dispersion_real
_atom_type_scat_dispersion_imag
_atom_type_scat_source
C C 0.0033 0.0016 'International Tables Vol C Tables 4.2.6.8 and 6.1.1.4'
H H 0.0000 0.0000 'International Tables Vol C Tables 4.2.6.8 and 6.1.1.4'
N N 0.0061 0.0033 'International Tables Vol C Tables 4.2.6.8 and 6.1.1.4'
O O 0.0106 0.0060 'International Tables Vol C Tables 4.2.6.8 and 6.1.1.4'
Cl Cl 0.1484 0.1585 'International Tables Vol C Tables 4.2.6.8 and 6.1.1.4'
Co Co 0.3494 0.9721 'International Tables Vol C Tables 4.2.6.8 and 6.1.1.4'

loop_
_geom_angle_atom_site_label_1
_geom_angle_atom_site_label_2
_geom_angle_atom_site_label_3
_geom_angle
N1 Co1 O1 91.78(14)
N1 Co1 O2 178.97(15)
O1 Co1 O2 88.21(12)
N1 Co1 N2 84.59(14)
O1 Co1 N2 175.59(14)
O2 Co1 N2 95.46(13)
N1 Co1 N4 91.57(15)
O1 Co1 N4 88.17(14)
O2 Co1 N4 89.46(14)
N2 Co1 N4 89.42(15)
N1 Co1 N3 89.75(15)
O1 Co1 N3 89.03(14)
O2 Co1 N3 89.22(13)
N2 Co1 N3 93.45(15)
N4 Co1 N3 176.94(15)
O4 Co2 N5 92.48(14)
O4 Co2 N6 177.07(15)
N5 Co2 N6 84.58(16)
O4 Co2 O3 88.89(12)
N5 Co2 O3 178.39(15)
N6 Co2 O3 94.04(14)
O4 Co2 N7 86.20(14)
N5 Co2 N7 90.14(15)
N6 Co2 N7 93.85(15)
O3 Co2 N7 89.12(14)
O4 Co2 N8 85.36(14)
N5 Co2 N8 90.63(15)
N6 Co2 N8 94.60(15)
O3 Co2 N8 90.31(13)
N7 Co2 N8 171.55(15)
C1 O1 Co1 125.8(3)
C24 O2 Co1 126.1(2)
C66 O3 Co2 125.9(2)
C43 O4 Co2 124.0(3)
C7 N1 C8 122.8(4)
C7 N1 Co1 125.1(3)
C8 N1 Co1 112.1(3)
C14 N2 C13 119.5(4)
C14 N2 Co1 125.1(3)
C13 N2 Co1 115.1(3)
C37 N3 C33 119.8(4)
C37 N3 Co1 124.1(3)
C33 N3 Co1 115.8(3)
C38 N4 C42 118.8(4)
C38 N4 Co1 119.5(3)
C42 N4 Co1 121.3(3)
C49 N5 C50 124.1(4)
C49 N5 Co2 124.5(3)
C50 N5 Co2 111.4(3)
C56 N6 C55 118.5(4)
C56 N6 Co2 126.4(3)
C55 N6 Co2 114.5(3)
C79 N7 C75 118.4(4)
C79 N7 Co2 122.5(3)
C75 N7 Co2 119.0(3)
C80 N8 C84 118.5(4)
C80 N8 Co2 115.5(3)
C84 N8 Co2 124.3(3)
O1 C1 C2 119.1(4)
O1 C1 C6 122.3(4)
C2 C1 C6 118.5(4)
C3 C2 C1 116.8(5)
C3 C2 C25 121.2(5)
C1 C2 C25 121.8(4)
C2 C3 C4 125.5(5)
C5 C4 C3 115.6(5)
C5 C4 C29 124.8(6)
C3 C4 C29 119.0(6)
C4 C5 C6 123.1(5)
C5 C6 C7 117.6(4)
C5 C6 C1 120.2(4)
C7 C6 C1 121.7(4)
N1 C7 C6 124.6(4)
N1 C8 C9 118.7(3)
N1 C8 C13 107.7(3)
C9 C8 C13 108.7(4)
C8 C9 C10 107.0(3)
C11 C10 C9 112.4(4)
C10 C11 C12 112.9(4)
C13 C12 C11 108.9(4)
C12 C13 N2 117.0(3)
C12 C13 C8 109.0(4)
N2 C13 C8 106.8(3)
N2 C14 C15 125.6(4)
C16 C15 C14 116.6(4)
C16 C15 C24 119.9(4)
C14 C15 C24 123.6(4)
C17 C16 C15 120.9(4)
C16 C17 C22 119.8(4)
C16 C17 C18 120.7(4)
C22 C17 C18 119.5(4)
C19 C18 C17 121.7(5)
C18 C19 C20 119.0(4)
C21 C20 C19 121.3(4)
C20 C21 C22 120.3(4)
C23 C22 C17 120.2(4)
C23 C22 C21 121.6(4)
C17 C22 C21 118.2(4)
C22 C23 C24 120.7(4)
C22 C23 C65 119.8(4)
C24 C23 C65 119.2(4)
O2 C24 C23 119.2(4)
O2 C24 C15 122.4(3)
C23 C24 C15 118.4(4)
C2 C25 C28 112.8(4)
C2 C25 C27 108.4(4)
C28 C25 C27 107.1(5)
C2 C25 C26 111.4(5)
C28 C25 C26 107.3(4)
C27 C25 C26 109.7(4)
C32 C29 C31 117.6(8)
C32 C29 C4 116.6(9)
C31 C29 C4 111.0(6)
C32 C29 C30 98.9(8)
C31 C29 C30 102.5(8)
C4 C29 C30 108.0(8)
N3 C33 C34 120.4(4)
C35 C34 C33 120.0(5)
C34 C35 C36 118.5(5)
C35 C36 C37 118.3(5)
N3 C37 C36 122.9(4)
N4 C38 C39 120.9(5)
C40 C39 C38 119.9(5)
C39 C40 C41 117.6(5)
C40 C41 C42 121.6(5)
N4 C42 C41 121.2(5)
O4 C43 C44 119.6(4)
O4 C43 C48 122.8(4)
C44 C43 C48 117.6(4)
C45 C44 C43 117.9(4)
C45 C44 C67 121.4(4)
C43 C44 C67 120.7(4)
C44 C45 C46 125.0(5)
C47 C46 C45 116.7(5)
C47 C46 C71 123.6(5)
C45 C46 C71 119.7(5)
C46 C47 C48 120.6(5)
C47 C48 C43 121.8(4)
C47 C48 C49 116.7(4)
C43 C48 C49 121.4(4)
N5 C49 C48 125.0(4)
N5 C50 C55 107.4(4)
N5 C50 C51 117.2(4)
C55 C50 C51 109.3(3)
C52 C51 C50 107.3(4)
C51 C52 C53 112.2(4)
C54 C53 C52 111.7(4)
C55 C54 C53 108.9(4)
N6 C55 C50 105.9(3)
N6 C55 C54 116.4(4)
C50 C55 C54 110.9(4)
N6 C56 C57 125.9(4)
C58 C57 C56 115.8(4)
C58 C57 C66 121.0(4)
C56 C57 C66 123.0(4)
C57 C58 C59 121.8(4)
C58 C59 C60 122.2(4)
C58 C59 C64 117.7(4)
C60 C59 C64 120.0(4)
C61 C60 C59 121.1(4)
C60 C61 C62 118.9(4)
C63 C62 C61 121.7(4)
C62 C63 C64 121.7(4)
C63 C64 C59 116.7(4)
C63 C64 C65 122.6(4)
C59 C64 C65 120.7(4)
C66 C65 C64 120.8(4)
C66 C65 C23 120.9(4)
C64 C65 C23 118.3(4)
O3 C66 C65 119.6(4)
O3 C66 C57 122.4(4)
C65 C66 C57 117.9(4)
C69 C67 C44 112.8(4)
C69 C67 C70 108.0(5)
C44 C67 C70 112.5(4)
C69 C67 C68 109.5(5)
C44 C67 C68 107.3(5)
C70 C67 C68 106.5(4)
C72 C71 C46 110.8(5)
C72 C71 C73 109.1(5)
C46 C71 C73 109.8(5)
C72 C71 C74 108.7(5)
C46 C71 C74 109.9(5)
C73 C71 C74 108.3(5)
N7 C75 C76 122.7(5)
C75 C76 C77 118.9(5)
C78 C77 C76 118.1(5)
C79 C78 C77 120.5(5)
N7 C79 C78 121.4(4)
N8 C80 C81 121.6(4)
C82 C81 C80 119.3(5)
C81 C82 C83 118.0(5)
C84 C83 C82 119.9(4)
C83 C84 N8 122.4(4)
C5S N1S C1S 116.9(7)
N1S C1S C2S 122.9(8)
C3S C2S C1S 118.5(10)
C2S C3S C4S 119.1(10)
C5S C4S C3S 117.7(10)
N1S C5S C4S 124.8(9)
C6S N2S C10S 115.6(7)
N2S C6S C7S 128.5(7)
C8S C7S C6S 116.1(9)
C7S C8S C9S 124.1(9)
C8S C9S C10S 116.5(8)
N2S C10S C9S 119.1(8)
C11S N3S C15S 113.5(9)
C12S C11S N3S 121.6(13)
C13S C12S C11S 129.8(19)
C12S C13S C14S 119.4(15)
C13S C14S C15S 116.8(11)
N3S C15S C14S 118.2(9)
C16S N4S C20S 111.4(10)
N4S C16S C17S 118.7(15)
C18S C17S C16S 120.6(15)
C17S C18S C19S 118.1(12)
C18S C19S C20S 122.0(12)
C19S C20S N4S 124.5(12)

loop_
_geom_bond_atom_site_label_1
_geom_bond_atom_site_label_2
_geom_bond_distance
Co1 N1 1.882(3)
Co1 O1 1.889(3)
Co1 O2 1.891(3)
Co1 N2 1.896(3)
Co1 N4 1.968(4)
Co1 N3 1.980(4)
Co2 O4 1.892(3)
Co2 N5 1.892(4)
Co2 N6 1.897(3)
Co2 O3 1.910(3)
Co2 N7 1.955(4)
Co2 N8 1.966(4)
O1 C1 1.316(5)
O2 C24 1.321(5)
O3 C66 1.317(5)
O4 C43 1.319(5)
N1 C7 1.295(5)
N1 C8 1.470(5)
N2 C14 1.290(5)
N2 C13 1.494(5)
N3 C37 1.305(5)
N3 C33 1.343(5)
N4 C38 1.330(5)
N4 C42 1.335(5)
N5 C49 1.274(5)
N5 C50 1.464(5)
N6 C56 1.269(5)
N6 C55 1.499(5)
N7 C79 1.343(6)
N7 C75 1.365(6)
N8 C80 1.327(5)
N8 C84 1.364(5)
C1 C2 1.397(6)
C1 C6 1.422(6)
C2 C3 1.391(7)
C2 C25 1.529(7)
C3 C4 1.399(8)
C4 C5 1.341(7)
C4 C29 1.524(9)
C5 C6 1.385(6)
C6 C7 1.425(6)
C8 C9 1.515(6)
C8 C13 1.518(6)
C9 C10 1.533(6)
C10 C11 1.509(6)
C11 C12 1.532(6)
C12 C13 1.494(6)
C14 C15 1.433(6)
C15 C16 1.395(6)
C15 C24 1.445(5)
C16 C17 1.388(6)
C17 C22 1.413(6)
C17 C18 1.437(6)
C18 C19 1.343(6)
C19 C20 1.424(7)
C20 C21 1.383(6)
C21 C22 1.424(6)
C22 C23 1.402(6)
C23 C24 1.404(5)
C23 C65 1.494(5)
C25 C28 1.548(7)
C25 C27 1.549(8)
C25 C26 1.553(7)
C29 C32 1.364(11)
C29 C31 1.526(10)
C29 C30 1.706(14)
C33 C34 1.394(7)
C34 C35 1.372(7)
C35 C36 1.384(7)
C36 C37 1.392(6)
C38 C39 1.407(7)
C39 C40 1.350(8)
C40 C41 1.359(8)
C41 C42 1.360(7)
C43 C44 1.416(6)
C43 C48 1.420(6)
C44 C45 1.377(6)
C44 C67 1.533(7)
C45 C46 1.413(7)
C46 C47 1.369(7)
C46 C71 1.525(7)
C47 C48 1.404(6)
C48 C49 1.446(6)
C50 C55 1.510(6)
C50 C51 1.547(6)
C51 C52 1.546(7)
C52 C53 1.542(7)
C53 C54 1.521(7)
C54 C55 1.510(6)
C56 C57 1.429(6)
C57 C58 1.389(6)
C57 C66 1.443(6)
C58 C59 1.404(6)
C59 C60 1.404(6)
C59 C64 1.426(6)
C60 C61 1.351(7)
C61 C62 1.410(6)
C62 C63 1.334(6)
C63 C64 1.415(6)
C64 C65 1.431(6)
C65 C66 1.391(6)
C67 C69 1.504(8)
C67 C70 1.540(7)
C67 C68 1.565(8)
C71 C72 1.522(8)
C71 C73 1.546(8)
C71 C74 1.554(8)
C75 C76 1.371(6)
C76 C77 1.395(7)
C77 C78 1.387(7)
C78 C79 1.380(6)
C80 C81 1.405(6)
C81 C82 1.385(7)
C82 C83 1.393(7)
C83 C84 1.354(6)
N1S C5S 1.309(9)
N1S C1S 1.319(9)
C1S C2S 1.375(11)
C2S C3S 1.342(13)
C3S C4S 1.383(14)
C4S C5S 1.342(11)
N2S C6S 1.318(8)
N2S C10S 1.376(9)
C6S C7S 1.335(10)
C7S C8S 1.301(11)
C8S C9S 1.365(12)
C9S C10S 1.455(12)
N3S C11S 1.381(12)
N3S C15S 1.456(14)
C11S C12S 1.324(14)
C12S C13S 1.149(19)
C13S C14S 1.413(17)
C14S C15S 1.466(15)
N4S C16S 1.350(15)
N4S C20S 1.365(14)
C16S C17S 1.435(19)
C17S C18S 1.273(17)
C18S C19S 1.263(14)
C19S C20S 1.297(16)

loop_
_platon_squeeze_void_nr
_platon_squeeze_void_average_x
_platon_squeeze_void_average_y
_platon_squeeze_void_average_z
_platon_squeeze_void_volume
_platon_squeeze_void_count_electrons
_platon_squeeze_void_content
1 0.371 0.049 0.414 500 154 ' '
2 0.087 -0.049 0.914 500 152 ' '
3 0.300 0.144 0.233 7 7 ' '
4 0.860 0.451 0.586 500 152 ' '
5 0.348 0.549 0.086 500 154 ' '
6 0.800 0.356 0.767 7 7 ' '
7 0.700 0.644 0.267 7 7 ' '
8 0.200 0.856 0.733 7 7 ' '
